data_4061316
_journal_name_full Organometallics
_journal_paper_doi 10.1021/om049650s
_journal_year 2004
_chemical_formula_moiety 'C33 H40 Fe Sn'
_chemical_formula_sum 'C33 H40 Fe Sn'
_chemical_formula_weight 611.19
_space_group_IT_number 2
_space_group_name_Hall '-P 1'
_space_group_name_H-M_alt 'P -1'
_symmetry_cell_setting triclinic
_symmetry_space_group_name_Hall '-P 1'
_symmetry_space_group_name_H-M 'P -1'
_cell_angle_alpha 93.573(15)
_cell_angle_beta 91.389(14)
_cell_angle_gamma 101.775(15)
_cell_formula_units_Z 2
_cell_length_a 7.9662(2)
_cell_length_b 12.5838(2)
_cell_length_c 14.0272(4)
_cell_measurement_temperature 100(1)
_cell_volume 1372.91(6)
_diffrn_ambient_temperature 100(1)
_exptl_crystal_density_diffrn 1.478
_cod_depositor_comments
;
The following automatic conversions were performed:
'_symmetry_cell_setting' value 'Triclinic' changed to 'triclinic'
according to '/home/saulius/struct/CIF-dictionaries/cif_core.dic'
dictionary named 'cif_core.dic' version 2.4.1 from 2010-06-29.

Automatic conversion script
Id: cif_fix_enum 1527 2010-12-29 10:47:43Z saulius 
;
_cod_database_code 4061316

loop_
_symmetry_equiv_pos_as_xyz
'x, y, z'
'-x, -y, -z'

loop_
_atom_site_label
_atom_site_type_symbol
_atom_site_fract_x
_atom_site_fract_y
_atom_site_fract_z
_atom_site_U_iso_or_equiv
_atom_site_adp_type
_atom_site_occupancy
_atom_site_symmetry_multiplicity
_atom_site_calc_flag
_atom_site_refinement_flags
_atom_site_disorder_assembly
_atom_site_disorder_group
Sn1 Sn 0.253534(15) 0.317322(9) 0.776704(8) 0.01311(5) Uani 1 1 d . . .
Fe1 Fe 0.37287(3) 0.24435(2) 0.555320(17) 0.01243(7) Uani 1 1 d . . .
C1 C 0.1187(2) 0.20095(14) 0.58371(13) 0.0142(3) Uani 1 1 d . . .
C2 C 0.1430(2) 0.27091(15) 0.50557(13) 0.0157(4) Uani 1 1 d . . .
C3 C 0.2261(2) 0.21920(15) 0.43128(13) 0.0157(4) Uani 1 1 d . . .
C4 C 0.2525(2) 0.11754(14) 0.46299(13) 0.0156(4) Uani 1 1 d . . .
C5 C 0.1860(2) 0.10636(14) 0.55727(13) 0.0144(3) Uani 1 1 d . . .
C6 C 0.4678(2) 0.31337(14) 0.68566(12) 0.0140(3) Uani 1 1 d . . .
C7 C 0.4983(2) 0.39243(15) 0.61452(13) 0.0166(4) Uani 1 1 d . . .
H7A H 0.4533 0.4611 0.6153 0.020 Uiso 1 1 calc R . .
C8 C 0.5987(2) 0.35551(15) 0.54113(14) 0.0185(4) Uani 1 1 d . . .
H8A H 0.6356 0.3934 0.4822 0.022 Uiso 1 1 calc R . .
C9 C 0.6343(2) 0.25413(15) 0.56618(13) 0.0175(4) Uani 1 1 d . . .
H9A H 0.7006 0.2082 0.5279 0.021 Uiso 1 1 calc R . .
C10 C 0.5546(2) 0.22829(15) 0.65452(13) 0.0159(4) Uani 1 1 d . . .
H10A H 0.5570 0.1611 0.6886 0.019 Uiso 1 1 calc R . .
C11 C 0.0910(3) 0.37846(16) 0.50125(15) 0.0212(4) Uani 1 1 d . . .
H11A H -0.0307 0.3666 0.4818 0.032 Uiso 1 1 calc R . .
H11B H 0.1600 0.4215 0.4547 0.032 Uiso 1 1 calc R . .
H11C H 0.1097 0.4177 0.5644 0.032 Uiso 1 1 calc R . .
C12 C 0.2760(3) 0.26432(17) 0.33704(13) 0.0213(4) Uani 1 1 d . . .
H12A H 0.1800 0.2414 0.2903 0.032 Uiso 1 1 calc R . .
H12B H 0.3758 0.2371 0.3143 0.032 Uiso 1 1 calc R . .
H12C H 0.3050 0.3440 0.3450 0.032 Uiso 1 1 calc R . .
C13 C 0.3249(3) 0.03406(15) 0.40597(14) 0.0201(4) Uani 1 1 d . . .
H13A H 0.2314 -0.0179 0.3716 0.030 Uiso 1 1 calc R . .
H13B H 0.3864 -0.0046 0.4490 0.030 Uiso 1 1 calc R . .
H13C H 0.4044 0.0700 0.3600 0.030 Uiso 1 1 calc R . .
C14 C 0.1854(3) 0.01104(15) 0.61683(14) 0.0200(4) Uani 1 1 d . . .
H14A H 0.0802 -0.0439 0.6020 0.030 Uiso 1 1 calc R . .
H14B H 0.1902 0.0355 0.6847 0.030 Uiso 1 1 calc R . .
H14C H 0.2854 -0.0206 0.6026 0.030 Uiso 1 1 calc R . .
C15 C 0.0474(2) 0.22630(15) 0.67933(13) 0.0166(4) Uani 1 1 d . . .
H15A H -0.0066 0.1577 0.7071 0.020 Uiso 1 1 calc R . .
H15B H -0.0416 0.2698 0.6707 0.020 Uiso 1 1 calc R . .
C16 C 0.2305(2) 0.23413(15) 0.90875(13) 0.0162(4) Uani 1 1 d . . .
C17 C 0.0912(3) 0.24476(16) 0.96647(14) 0.0199(4) Uani 1 1 d . . .
C18 C 0.0558(3) 0.18035(16) 1.04431(14) 0.0219(4) Uani 1 1 d . . .
H18A H -0.0359 0.1898 1.0839 0.026 Uiso 1 1 calc R . .
C19 C 0.1507(3) 0.10302(16) 1.06548(13) 0.0207(4) Uani 1 1 d . . .
C20 C 0.2888(3) 0.09469(16) 1.00923(13) 0.0204(4) Uani 1 1 d . . .
H20A H 0.3559 0.0428 1.0228 0.024 Uiso 1 1 calc R . .
C21 C 0.3323(3) 0.16048(15) 0.93291(13) 0.0183(4) Uani 1 1 d . . .
C22 C -0.0255(3) 0.3219(2) 0.94575(16) 0.0301(5) Uani 1 1 d . . .
H22A H -0.1045 0.3239 0.9980 0.045 Uiso 1 1 calc R . .
H22B H -0.0913 0.2969 0.8858 0.045 Uiso 1 1 calc R . .
H22C H 0.0437 0.3950 0.9400 0.045 Uiso 1 1 calc R . .
C23 C 0.1050(3) 0.03021(17) 1.14686(14) 0.0266(5) Uani 1 1 d . . .
H23A H 0.2050 0.0012 1.1660 0.040 Uiso 1 1 calc R . .
H23B H 0.0101 -0.0301 1.1260 0.040 Uiso 1 1 calc R . .
H23C H 0.0703 0.0724 1.2013 0.040 Uiso 1 1 calc R . .
C24 C 0.4899(3) 0.14895(19) 0.87905(16) 0.0305(5) Uani 1 1 d . . .
H24A H 0.5745 0.1289 0.9226 0.046 Uiso 1 1 calc R . .
H24B H 0.5393 0.2182 0.8526 0.046 Uiso 1 1 calc R . .
H24C H 0.4582 0.0922 0.8269 0.046 Uiso 1 1 calc R . .
C25 C 0.2674(2) 0.49047(14) 0.80267(13) 0.0149(4) Uani 1 1 d . . .
C26 C 0.4241(2) 0.55172(15) 0.84373(13) 0.0156(4) Uani 1 1 d . . .
C27 C 0.4525(3) 0.66552(15) 0.85111(13) 0.0190(4) Uani 1 1 d . . .
H27A H 0.5569 0.7061 0.8802 0.023 Uiso 1 1 calc R . .
C28 C 0.3313(3) 0.72053(15) 0.81685(14) 0.0209(4) Uani 1 1 d . . .
C29 C 0.1755(3) 0.65981(15) 0.77982(14) 0.0199(4) Uani 1 1 d . . .
H29A H 0.0905 0.6966 0.7580 0.024 Uiso 1 1 calc R . .
C30 C 0.1398(3) 0.54556(15) 0.77368(13) 0.0169(4) Uani 1 1 d . . .
C31 C 0.5639(3) 0.49748(16) 0.87932(14) 0.0199(4) Uani 1 1 d . . .
H31A H 0.6533 0.5519 0.9145 0.030 Uiso 1 1 calc R . .
H31B H 0.6139 0.4643 0.8248 0.030 Uiso 1 1 calc R . .
H31C H 0.5152 0.4411 0.9218 0.030 Uiso 1 1 calc R . .
C32 C 0.3657(3) 0.84347(16) 0.82054(16) 0.0278(5) Uani 1 1 d . . .
H32A H 0.2908 0.8666 0.7731 0.042 Uiso 1 1 calc R . .
H32B H 0.4859 0.8715 0.8065 0.042 Uiso 1 1 calc R . .
H32C H 0.3426 0.8719 0.8845 0.042 Uiso 1 1 calc R . .
C33 C -0.0388(3) 0.48853(16) 0.73914(14) 0.0203(4) Uani 1 1 d . . .
H33A H -0.1165 0.5396 0.7451 0.030 Uiso 1 1 calc R . .
H33B H -0.0791 0.4269 0.7779 0.030 Uiso 1 1 calc R . .
H33C H -0.0369 0.4621 0.6720 0.030 Uiso 1 1 calc R . .

loop_
_atom_site_aniso_label
_atom_site_aniso_U_11
_atom_site_aniso_U_22
_atom_site_aniso_U_33
_atom_site_aniso_U_23
_atom_site_aniso_U_13
_atom_site_aniso_U_12
Sn1 0.01327(8) 0.01234(7) 0.01372(7) 0.00104(4) 0.00084(5) 0.00255(5)
Fe1 0.01166(13) 0.01203(13) 0.01324(13) 0.00132(9) 0.00025(10) 0.00145(10)
C1 0.0097(8) 0.0151(8) 0.0165(8) 0.0011(7) -0.0011(7) -0.0004(7)
C2 0.0135(9) 0.0154(8) 0.0182(9) 0.0024(7) 0.0000(7) 0.0027(7)
C3 0.0144(9) 0.0173(9) 0.0155(9) 0.0026(7) -0.0009(7) 0.0030(7)
C4 0.0151(9) 0.0150(9) 0.0156(8) -0.0005(7) -0.0033(7) 0.0015(7)
C5 0.0123(8) 0.0132(8) 0.0161(8) 0.0010(6) -0.0038(7) -0.0002(7)
C6 0.0118(8) 0.0141(8) 0.0152(8) -0.0010(6) -0.0001(7) 0.0012(7)
C7 0.0143(9) 0.0121(8) 0.0217(9) 0.0010(7) -0.0003(7) -0.0013(7)
C8 0.0150(9) 0.0174(9) 0.0212(9) 0.0026(7) 0.0028(7) -0.0016(7)
C9 0.0120(9) 0.0203(9) 0.0194(9) -0.0010(7) 0.0000(7) 0.0025(7)
C10 0.0123(9) 0.0172(9) 0.0180(9) 0.0002(7) -0.0008(7) 0.0030(7)
C11 0.0211(10) 0.0188(9) 0.0252(10) 0.0053(7) 0.0023(8) 0.0064(8)
C12 0.0253(11) 0.0249(10) 0.0156(9) 0.0040(7) 0.0012(8) 0.0083(8)
C13 0.0221(10) 0.0190(9) 0.0195(9) -0.0024(7) -0.0024(8) 0.0066(8)
C14 0.0194(10) 0.0168(9) 0.0233(10) 0.0063(7) -0.0008(8) 0.0013(8)
C15 0.0130(9) 0.0182(9) 0.0173(9) 0.0006(7) 0.0014(7) 0.0003(7)
C16 0.0192(9) 0.0150(8) 0.0134(8) 0.0022(7) 0.0015(7) 0.0010(7)
C17 0.0210(10) 0.0187(9) 0.0190(9) 0.0014(7) 0.0020(8) 0.0016(8)
C18 0.0224(10) 0.0247(10) 0.0170(9) 0.0015(7) 0.0041(8) 0.0009(8)
C19 0.0263(11) 0.0179(9) 0.0143(9) 0.0020(7) -0.0021(8) -0.0035(8)
C20 0.0267(11) 0.0176(9) 0.0164(9) 0.0032(7) -0.0014(8) 0.0034(8)
C21 0.0236(10) 0.0166(9) 0.0144(9) 0.0011(7) 0.0009(7) 0.0035(8)
C22 0.0278(12) 0.0398(13) 0.0287(11) 0.0133(9) 0.0132(9) 0.0161(10)
C23 0.0330(12) 0.0246(10) 0.0183(10) 0.0059(8) -0.0006(8) -0.0038(9)
C24 0.0365(13) 0.0337(12) 0.0293(11) 0.0168(9) 0.0130(10) 0.0206(10)
C25 0.0174(9) 0.0128(8) 0.0145(8) 0.0002(6) 0.0018(7) 0.0033(7)
C26 0.0167(9) 0.0165(9) 0.0136(8) 0.0003(7) 0.0040(7) 0.0031(7)
C27 0.0200(10) 0.0174(9) 0.0175(9) -0.0016(7) 0.0032(7) -0.0007(8)
C28 0.0280(11) 0.0149(9) 0.0203(9) 0.0008(7) 0.0083(8) 0.0048(8)
C29 0.0242(10) 0.0180(9) 0.0202(9) 0.0030(7) 0.0042(8) 0.0096(8)
C30 0.0192(9) 0.0185(9) 0.0137(8) 0.0004(7) 0.0046(7) 0.0051(7)
C31 0.0171(9) 0.0201(9) 0.0214(9) -0.0019(7) -0.0018(7) 0.0024(7)
C32 0.0327(12) 0.0146(9) 0.0361(12) 0.0014(8) 0.0054(10) 0.0045(9)
C33 0.0178(10) 0.0218(9) 0.0233(10) 0.0018(7) 0.0007(8) 0.0086(8)

loop_
_geom_bond_atom_site_label_1
_geom_bond_atom_site_label_2
_geom_bond_distance
_geom_bond_site_symmetry_2
_geom_bond_publ_flag
Sn1 C6 2.1630(18) . ?
Sn1 C25 2.1664(18) . ?
Sn1 C16 2.1773(18) . ?
Sn1 C15 2.1914(19) . ?
Fe1 C10 2.0319(19) . ?
Fe1 C6 2.0337(18) . ?
Fe1 C7 2.0415(18) . ?
Fe1 C2 2.0418(19) . ?
Fe1 C1 2.0428(18) . ?
Fe1 C3 2.0436(19) . ?
Fe1 C5 2.0457(18) . ?
Fe1 C4 2.0496(18) . ?
Fe1 C9 2.0622(19) . ?
Fe1 C8 2.0635(19) . ?
C1 C5 1.434(3) . ?
C1 C2 1.441(2) . ?
C1 C15 1.510(2) . ?
C2 C3 1.439(3) . ?
C2 C11 1.498(3) . ?
C3 C4 1.433(3) . ?
C3 C12 1.502(2) . ?
C4 C5 1.441(2) . ?
C4 C13 1.497(3) . ?
C5 C14 1.503(2) . ?
C6 C10 1.440(3) . ?
C6 C7 1.443(2) . ?
C7 C8 1.431(3) . ?
C8 C9 1.425(3) . ?
C9 C10 1.431(3) . ?
C16 C21 1.402(3) . ?
C16 C17 1.412(3) . ?
C17 C18 1.400(3) . ?
C17 C22 1.510(3) . ?
C18 C19 1.390(3) . ?
C19 C20 1.386(3) . ?
C19 C23 1.513(3) . ?
C20 C21 1.401(3) . ?
C21 C24 1.508(3) . ?
C25 C30 1.407(3) . ?
C25 C26 1.415(3) . ?
C26 C27 1.400(3) . ?
C26 C31 1.510(3) . ?
C27 C28 1.391(3) . ?
C28 C29 1.388(3) . ?
C28 C32 1.512(3) . ?
C29 C30 1.404(3) . ?
C30 C33 1.511(3) . ?
